data_2108551
loop_
_publ_author_name
'Bednarchuk, Tamara J.'
'Hornfeck, Wolfgang'
'Kinzhybalo, Vasyl'
'Zhou, Zhengyang'
'Du\<sek, Michal'
'Pietraszko, Adam'

_publ_section_title
;
 The structures and phase transitions in 4-aminopyridinium
 tetraaquabis(sulfato)iron(III),
 (C~5~H~7~N~2~)[Fe^III^(H~2~O)~4~(SO~4~)~2~]
;
_journal_coeditor_code DQ5037SUP1
_journal_issue 6
_journal_name_full 'Acta Crystallographica Section B'
_journal_page_first
;
;
_journal_paper_doi 10.1107/S2052520619013155
_journal_volume 75
_journal_year 2019
_chemical_formula_sum 'C5 H15 Fe N2 O12 S2'
_chemical_formula_weight 415.1
_space_group_IT_number 15
_space_group_name_Hall '-C 2yc'
_space_group_name_H-M_alt 'C 1 2/c 1'
_space_group_ssg_name X2/c(\a0\g)0s
_symmetry_cell_setting monoclinic
_audit_creation_method 'Jana2006 Version : 31/08/2019'
_cell_angle_alpha 90
_cell_angle_beta 100.87(4)
_cell_angle_gamma 90
_cell_formula_units_Z 4
_cell_length_a 12.175(11)
_cell_length_b 17.217(5)
_cell_length_c 6.769(2)
_cell_measurement_reflns_used 7559
_cell_measurement_temperature 194.9(2)
_cell_measurement_theta_max 29.33
_cell_measurement_theta_min 3.41
_cell_modulation_dimension 1
_cell_volume 1393.4(14)
_computing_cell_refinement 'CrysAlisPro 1.171.39.12b (Rigaku OD, 2015)'
_computing_data_collection 'CrysAlisPro 1.171.39.12b (Rigaku OD, 2015)'
_computing_data_reduction 'CrysAlisPro 1.171.39.12b (Rigaku OD, 2015)'
_diffrn_ambient_temperature 194.9
_diffrn_detector 'CCD plate'
_diffrn_detector_area_resol_mean 10.6249
_diffrn_measured_fraction_theta_full 0.98
_diffrn_measured_fraction_theta_max 0.9
_diffrn_measurement_device 'four-circle diffractometer'
_diffrn_measurement_device_type 'Xcalibur, Atlas'
_diffrn_measurement_method '\w scans'
_diffrn_radiation_monochromator graphite
_diffrn_radiation_probe x-ray
_diffrn_radiation_source 'X-ray tube'
_diffrn_radiation_type 'Mo K\a'
_diffrn_radiation_wavelength 0.71073
_diffrn_reflns_av_R_equivalents 0.0192
_diffrn_reflns_av_unetI/netI 0.0166
_diffrn_reflns_limit_h_max 16
_diffrn_reflns_limit_h_min -17
_diffrn_reflns_limit_index_m_1_max 1
_diffrn_reflns_limit_index_m_1_min -1
_diffrn_reflns_limit_k_max 22
_diffrn_reflns_limit_k_min -23
_diffrn_reflns_limit_l_max 9
_diffrn_reflns_limit_l_min -9
_diffrn_reflns_number 23241
_diffrn_reflns_theta_full 27.98
_diffrn_reflns_theta_max 29.61
_diffrn_reflns_theta_min 2.42
_diffrn_source 'fine-focus sealed X-ray tube'
_exptl_absorpt_coefficient_mu 1.45
_exptl_absorpt_correction_T_max 0.7523
_exptl_absorpt_correction_T_min 0.5826
_exptl_absorpt_correction_type gaussian
_exptl_absorpt_process_details Jana2006
_exptl_crystal_density_diffrn 1.9789
_exptl_crystal_F_000 852
_exptl_crystal_size_max 0.51
_exptl_crystal_size_mid 0.443
_exptl_crystal_size_min 0.295
_refine_diff_density_max 0.76
_refine_diff_density_min -0.45
_refine_ls_extinction_coef 5320(160)
_refine_ls_extinction_method 'B-C type 1 Lorentzian isotropic (Becker & Coppens, 1974)'
_refine_ls_goodness_of_fit_gt 2.28
_refine_ls_goodness_of_fit_ref 2.01
_refine_ls_hydrogen_treatment mixed
_refine_ls_number_constraints 105
_refine_ls_number_parameters 343
_refine_ls_number_reflns 5282
_refine_ls_number_restraints 7
_refine_ls_R_factor_all 0.0475
_refine_ls_R_factor_gt 0.0307
_refine_ls_shift/su_max 0.0471
_refine_ls_shift/su_mean 0.0036
_refine_ls_structure_factor_coef Fsqd
_refine_ls_weighting_details w=1/(\s^2^(I)+0.0004I^2^)
_refine_ls_weighting_scheme sigma
_refine_ls_wR_factor_gt 0.0700
_refine_ls_wR_factor_ref 0.0747
_reflns_number_gt 3721
_reflns_number_total 5282
_reflns_threshold_expression I>3\s(I)
_cod_data_source_file dq5037sup1.cif
_cod_data_source_block PhaseIII
_cod_depositor_comments
;
The following automatic conversions were performed:

data item '_diffrn_radiation_probe' value 'X-ray' was changed to
'x-ray' in accordance with the
/home/data/users/saulius/crontab/automatic-downloads/rss-feeds/IUCr/lib/dictionaries/cif_core.dic
dictionary named 'cif_core.dic' version 2.4.2 last updated on
2011-04-26.

data item '_exptl_absorpt_correction_type' value 'Gaussian' was
changed to 'gaussian' in accordance with the
/home/data/users/saulius/crontab/automatic-downloads/rss-feeds/IUCr/lib/dictionaries/cif_core.dic
dictionary named 'cif_core.dic' version 2.4.2 last updated on
2011-04-26.

Automatic conversion script
Id: cif_fix_values 6909 2019-04-08 15:41:33Z antanas 
;
_cod_original_formula_sum 'C5 N2 O12 S2 Fe H15'
_cod_database_code 2108551

loop_
_space_group_symop_id
_space_group_symop_operation_xyz
1 x,y,z
2 -x,y,-z+0.5
3 x+0.5,y+0.5,z
4 -x+0.5,y+0.5,-z+0.5
5 -x,-y,-z
6 x,-y,z+0.5
7 -x+0.5,-y+0.5,-z
8 x+0.5,-y+0.5,z+0.5

loop_
_space_group_symop_ssg_id
_space_group_symop_ssg_operation_algebraic
1 x1,x2,x3,x4
2 -x1,x2,-x3+1/2,-x4+1/2
3 -x1,-x2,-x3,-x4
4 x1,-x2,x3+1/2,x4+1/2
5 x1+1/2,x2+1/2,x3,x4+1/2
6 -x1+1/2,x2+1/2,-x3+1/2,-x4
7 -x1+1/2,-x2+1/2,-x3,-x4+1/2
8 x1+1/2,-x2+1/2,x3+1/2,x4

loop_
_atom_site_label
_atom_site_type_symbol
_atom_site_fract_x
_atom_site_fract_y
_atom_site_fract_z
_atom_site_adp_type
_atom_site_U_iso_or_equiv
_atom_site_site_symmetry_multiplicity
_atom_site_occupancy
_atom_site_calc_flag
Fe1 Fe 1 0.643241(12) 0.25 Uani 0.01092(8) 4 1 d
S1 S 0.83288(2) 0.649134(15) -0.19644(4) Uani 0.01169(9) 8 1 d
O1b1 O 0.92703(17) 0.66428(13) -0.0272(3) Uani 0.0292(5) 8 0.5 d
O1b2 O 0.92889(17) 0.62694(10) -0.0238(3) Uani 0.0236(4) 8 0.5 d
O2s O 0.72909(7) 0.65734(5) -0.11977(13) Uani 0.0213(3) 8 1 d
O3s O 0.85049(7) 0.71561(5) -0.31897(12) Uani 0.0227(3) 8 1 d
O5w1 O 1.08154(17) 0.55665(9) 0.1413(2) Uani 0.0317(5) 8 0.5 d
O5w2 O 1.11916(17) 0.56749(8) 0.1928(2) Uani 0.0214(4) 8 0.5 d
O6w O 1.10435(9) 0.72361(6) 0.17929(15) Uani 0.0239(3) 8 1 d
O4s O 0.83380(9) 0.57748(5) -0.31196(16) Uani 0.0209(6) 8 1 d
N1 N 0.5 0.41157(8) 0.25 Uani 0.0222(5) 4 1 d
N2 N 0.5 0.64870(8) 0.25 Uani 0.0229(5) 4 1 d
C1 C 0.5 0.48873(9) 0.25 Uani 0.0170(5) 4 1 d
C2 C 0.39927(10) 0.53146(7) 0.22442(19) Uani 0.0222(4) 8 1 d
C3 C 0.40184(10) 0.61031(7) 0.22710(19) Uani 0.0245(4) 8 1 d
H1c2 H 0.328874 0.504717 0.205097 Uiso 0.0266 8 1 d
H1c3 H 0.333164 0.638985 0.212572 Uiso 0.0294 8 1 d
H1n1 H 0.5581(16) 0.3871(16) 0.224(4) Uiso 0.0267(4) 8 0.5 d
H2n1 H 0.4409(15) 0.3878(16) 0.186(4) Uiso 0.0267(4) 8 0.5 d
H1n2 H 0.5 0.699228 0.25 Uiso 0.0275 4 1 d
H1o6w H 1.1217(12) 0.7187(8) 0.0715(13) Uiso 0.0287(13) 8 1 d
H1o5w1 H 1.1032(17) 0.5621(11) 0.0374(18) Uiso 0.038033(2) 8 0.5 d
H2o5w1 H 1.1076(15) 0.5181(7) 0.198(3) Uiso 0.038033(2) 8 0.5 d
H2o6w H 1.1446(10) 0.7517(7) 0.2552(16) Uiso 0.0287(16) 8 1 d
H1o5w2 H 1.1302(16) 0.5700(10) 0.0799(14) Uiso 0.0256(14) 8 0.5 d
H2o5w2 H 1.1252(15) 0.5231(5) 0.228(3) Uiso 0.0256(3) 8 0.5 d

loop_
_atom_site_aniso_label
_atom_site_aniso_type_symbol
_atom_site_aniso_U_11
_atom_site_aniso_U_22
_atom_site_aniso_U_33
_atom_site_aniso_U_12
_atom_site_aniso_U_13
_atom_site_aniso_U_23
Fe1 Fe 0.01136(12) 0.01141(13) 0.00961(14) 0 0.00097(9) 0
S1 S 0.01085(14) 0.01380(15) 0.01008(16) -0.00005(10) 0.00111(11) -0.00030(10)
O1b1 O 0.0172(7) 0.0541(9) 0.0137(7) -0.0033(8) -0.0038(5) 0.0035(8)
O1b2 O 0.0168(6) 0.0384(8) 0.0130(7) 0.0050(7) -0.0036(5) -0.0052(7)
O2s O 0.0145(4) 0.0261(5) 0.0250(5) 0.0003(3) 0.0079(4) -0.0006(4)
O3s O 0.0343(5) 0.0140(4) 0.0222(5) -0.0001(4) 0.0118(4) 0.0018(3)
O5w1 O 0.0564(11) 0.0190(7) 0.0272(8) 0.0183(7) 0.0270(8) 0.0088(6)
O5w2 O 0.0288(8) 0.0179(7) 0.0201(7) 0.0101(6) 0.0113(6) 0.0058(5)
O6w O 0.0289(5) 0.0275(5) 0.0174(5) -0.0162(4) 0.0099(4) -0.0063(4)
O4s O 0.0318(11) 0.0132(7) 0.0190(12) 0.0003(7) 0.0080(8) -0.0010(7)
N1 N 0.0172(7) 0.0149(7) 0.0334(9) 0 0.0018(7) 0
N2 N 0.0279(8) 0.0120(7) 0.0272(9) 0 0.0009(7) 0
C1 C 0.0172(8) 0.0168(8) 0.0167(8) 0 0.0028(7) 0
C2 C 0.0144(5) 0.0201(6) 0.0311(7) -0.0006(5) 0.0023(5) -0.0001(5)
C3 C 0.0201(6) 0.0218(6) 0.0304(7) 0.0049(5) 0.0020(6) 0.0007(5)

loop_
_atom_site_displace_Fourier_atom_site_label
_atom_site_displace_Fourier_axis
_atom_site_displace_Fourier_wave_vector_seq_id
_atom_site_displace_Fourier_param_cos
_atom_site_displace_Fourier_param_sin
Fe1 x 1 0.00248(2) 0
Fe1 y 1 0 -0.002004(15)
Fe1 z 1 0.00281(4) 0
S1 x 1 -0.00076(3) -0.00172(3)
S1 y 1 0.00225(2) 0.00586(2)
S1 z 1 -0.00096(5) -0.00406(5)
O2s x 1 -0.00146(7) -0.00343(7)
O2s y 1 0.00023(6) 0.00114(6)
O2s z 1 -0.00256(15) -0.00777(15)
O3s x 1 -0.00867(9) -0.01257(9)
O3s y 1 0.00285(6) 0.00110(6)
O3s z 1 -0.01343(16) -0.02490(16)
N1 x 1 0.00255(6) 0
N1 y 1 0 0.00147(6)
N1 z 1 -0.00058(19) 0
N2 x 1 -0.00045(14) 0
N2 y 1 0 0.00098(10)
N2 z 1 0.0050(3) 0
C1 x 1 0.00245(16) 0
C1 y 1 0 0.00110(11)
C1 z 1 0.0021(3) 0
C2 x 1 0.00154(12) -0.00026(12)
C2 y 1 -0.00066(9) 0.00119(8)
C2 z 1 0.0034(2) 0.0013(2)
C3 x 1 0.00017(13) 0.00005(12)
C3 y 1 -0.00065(9) 0.00117(9)
C3 z 1 0.0044(2) 0.0005(2)
H1c2 x 1 0.0019 -0.0008
H1c2 y 1 -0.001 0.0016
H1c2 z 1 0.0042 0.0024
H1c3 x 1 -0.0003 0.0003
H1c3 y 1 -0.001 0.0015
H1c3 z 1 0.005 0.0003
H1n1 x 1 0.00255(6) 0
H1n1 y 1 0 0.00147(6)
H1n1 z 1 -0.00058(19) 0
H2n1 x 1 0.00255(6) 0
H2n1 y 1 0 0.00147(6)
H2n1 z 1 -0.00058(19) 0
H1n2 x 1 -0.0014 0
H1n2 y 1 0 0.001
H1n2 z 1 0.0063 0

loop_
_atom_site_Fourier_wave_vector_seq_id
_jana_atom_site_fourier_wave_vector_q1_coeff
1 1
2 2

loop_
_atom_site_occ_special_func_atom_site_label
_atom_site_occ_special_func_crenel_c
_atom_site_occ_special_func_crenel_w
O1b1 0.32177(18) 0.5
O1b2 0.8243(3) 0.5
O5w1 0.4672(3) 0.5
O5w2 1.0084(3) 0.5
O6w 0.7459(3) 1
O4s 0.3825(4) 1
H1o6w 0.6920(9) 1
H1o5w1 0.4169(12) 0.5
H2o5w1 0.5074(16) 0.5
H2o6w 0.8015(10) 1
H1o5w2 0.9495(10) 0.5
H2o5w2 1.0302(16) 0.5

loop_
_atom_site_U_Fourier_atom_site_label
_atom_site_U_Fourier_tens_elem
_atom_site_U_Fourier_wave_vector_seq_id
_atom_site_U_Fourier_param_cos
_atom_site_U_Fourier_param_sin
Fe1 U11 1 0 -0.00005(14)
Fe1 U22 1 0 -0.00021(15)
Fe1 U33 1 0 -0.00007(16)
Fe1 U12 1 0.00031(11) 0
Fe1 U13 1 0 0.00027(13)
Fe1 U23 1 0.00046(11) 0
S1 U11 1 0.00044(17) 0.00066(17)
S1 U22 1 0.00072(19) 0.00120(19)
S1 U33 1 0.00018(19) -0.0005(2)
S1 U12 1 -0.00052(14) 0.00004(14)
S1 U13 1 0.00050(16) 0.00004(16)
S1 U23 1 -0.00005(14) 0.00060(14)
O2s U11 1 0.0001(5) 0.0005(5)
O2s U22 1 0.0009(6) 0.0013(6)
O2s U33 1 0.0013(7) 0.0014(7)
O2s U12 1 0.0000(5) -0.0018(5)
O2s U13 1 0.0001(5) 0.0001(5)
O2s U23 1 0.0008(5) -0.0014(5)
O3s U11 1 0.0024(7) -0.0036(7)
O3s U22 1 0.0009(6) 0.0019(6)
O3s U33 1 -0.0033(7) -0.0088(7)
O3s U12 1 0.0002(5) 0.0038(5)
O3s U13 1 -0.0009(6) -0.0066(6)
O3s U23 1 -0.0005(5) 0.0017(5)
N1 U11 1 0 -0.0012(9)
N1 U22 1 0 0.0012(9)
N1 U33 1 0 0.0020(11)
N1 U12 1 -0.0001(8) 0
N1 U13 1 0 0.0006(8)
N1 U23 1 0.0002(8) 0
N2 U11 1 0 -0.0006(10)
N2 U22 1 0 0.0007(9)
N2 U33 1 0 0.0028(12)
N2 U12 1 0.0005(8) 0
N2 U13 1 0 0.0020(10)
N2 U23 1 0.0002(8) 0
C1 U11 1 0 -0.0001(10)
C1 U22 1 0 0.0005(11)
C1 U33 1 0 0.0003(12)
C1 U12 1 -0.0011(9) 0
C1 U13 1 0 -0.0013(9)
C1 U23 1 0.0002(9) 0
C2 U11 1 0.0003(7) -0.0012(7)
C2 U22 1 0.0002(8) 0.0006(8)
C2 U33 1 -0.0009(10) 0.0024(10)
C2 U12 1 0.0002(7) 0.0007(7)
C2 U13 1 -0.0009(7) 0.0006(7)
C2 U23 1 0.0008(7) 0.0007(7)
C3 U11 1 -0.0001(8) -0.0001(8)
C3 U22 1 0.0002(9) -0.0007(9)
C3 U33 1 -0.0003(10) 0.0042(10)
C3 U12 1 0.0003(7) -0.0006(7)
C3 U13 1 0.0002(7) 0.0013(8)
C3 U23 1 0.0007(7) 0.0006(7)

loop_
_atom_type_symbol
_atom_type_scat_dispersion_real
_atom_type_scat_dispersion_imag
_atom_type_scat_source
C 0.0033 0.0016 'International Tables Vol C tables 4.2.6.8 and 6.1.1.1'
H 0.0000 0.0000 'International Tables Vol C tables 4.2.6.8 and 6.1.1.1'
Fe 0.3463 0.8444 'International Tables Vol C tables 4.2.6.8 and 6.1.1.1'
N 0.0061 0.0033 'International Tables Vol C tables 4.2.6.8 and 6.1.1.1'
O 0.0106 0.0060 'International Tables Vol C tables 4.2.6.8 and 6.1.1.1'
S 0.1246 0.1234 'International Tables Vol C tables 4.2.6.8 and 6.1.1.1'

loop_
_cell_wave_vector_seq_id
_cell_wave_vector_x
_cell_wave_vector_y
_cell_wave_vector_z
1 0.336600 0.000000 0.554400

loop_
_exptl_crystal_face_index_h
_exptl_crystal_face_index_k
_exptl_crystal_face_index_l
_exptl_crystal_face_perp_dist
-14 12 0 0.1505
14 -12 0 0.1505
5 -3 8 0.13
-6 1 -8 0.1544
14 12 1 0.1649
-14 -14 0 0.1701
-2 -7 -9 0.1806
6 11 -8 0.2606
2 22 -4 0.3042
-14 14 2 0.1885
14 14 -3 0.2249
3 2 9 0.1495
6 3 8 0.1471
-10 7 -6 0.1757
1 12 -8 0.238
1 -14 8 0.2119
-6 -21 4 0.256
13 -16 1 0.1665
14 -14 -2 0.1803
3 -24 -1 0.2605
7 22 0 0.2603
-4 23 3 0.2737

loop_
_geom_angle_atom_site_label_1
_geom_angle_atom_site_label_2
_geom_angle_atom_site_label_3
_geom_angle_site_ssg_symmetry_1
_geom_angle_site_ssg_symmetry_3
_geom_angle_av
_geom_angle_min
_geom_angle_max
O1b1 Fe1 O1b2 . 2_7555 177.5(2) 174.9(3) 178.6(3)
O1b1 Fe1 O5w1 . . 87.5(2) 87.09(18) 88.6(3)
O1b1 Fe1 O5w2 . 2_7555 96.0(2) 93.7(3) 96.6(2)
O1b1 Fe1 O6w . . 85.1(2) 80.2(3) 86.82(14)
O1b1 Fe1 O6w . 2_7555 89.0(2) 85.1(3) 90.35(13)
O1b1 Fe1 O1b2 2_7555 . 177.5(2) 174.9(3) 178.6(3)
O1b1 Fe1 O5w1 2_7555 2_7555 87.5(2) 87.09(18) 88.6(3)
O1b1 Fe1 O5w2 2_7555 . 96.0(2) 93.7(3) 96.6(2)
O1b1 Fe1 O6w 2_7555 . 89.0(2) 85.1(3) 90.35(13)
O1b1 Fe1 O6w 2_7555 2_7555 85.1(2) 80.2(3) 86.82(14)
O1b2 Fe1 O5w1 . 2_7555 94.01(19) 92.6(2) 95.3(2)
O1b2 Fe1 O5w2 . . 85.87(19) 85.01(15) 88.1(2)
O1b2 Fe1 O6w . . 89.6(2) 88.7(3) 91.4(2)
O1b2 Fe1 O6w . 2_7555 93.0(2) 91.7(2) 96.3(2)
O1b2 Fe1 O5w1 2_7555 . 94.00(19) 92.6(2) 95.3(2)
O1b2 Fe1 O5w2 2_7555 2_7555 85.85(19) 85.01(15) 88.1(2)
O1b2 Fe1 O6w 2_7555 . 92.9(2) 91.7(2) 96.3(2)
O1b2 Fe1 O6w 2_7555 2_7555 89.5(2) 88.7(3) 91.4(2)
O5w1 Fe1 O5w2 . 2_7555 90.9(2) 89.83(13) 92.49(13)
O5w1 Fe1 O6w . . 90.4(3) 89.1(3) 93.18(18)
O5w1 Fe1 O6w . 2_7555 175.6(2) 171.29(15) 177.4(2)
O5w1 Fe1 O5w2 2_7555 . 90.9(2) 89.83(13) 92.48(13)
O5w1 Fe1 O6w 2_7555 . 175.5(2) 171.30(15) 177.4(2)
O5w1 Fe1 O6w 2_7555 2_7555 90.4(3) 89.1(3) 93.19(18)
O5w2 Fe1 O6w . . 86.8(2) 82.13(18) 88.7(3)
O5w2 Fe1 O6w . 2_7555 177.10(19) 173.04(16) 178.60(18)
O5w2 Fe1 O6w 2_7555 . 177.09(19) 173.01(16) 178.60(18)
O5w2 Fe1 O6w 2_7555 2_7555 86.9(2) 82.11(18) 88.7(3)
O6w Fe1 O6w . 2_7555 91.8(2) 91.6(2) 92.4(3)
O1b1 S1 O2s . . 109.0(3) 108.0(3) 109.4(4)
O1b1 S1 O3s . . 105.0(3) 96.9(3) 109.76(19)
O1b1 S1 O4s . . 110.2(9) 104.9(8) 119.1(9)
O1b2 S1 O2s . . 109.4(3) 108.47(18) 110.6(3)
O1b2 S1 O3s . . 110.1(2) 107.13(15) 117.6(3)
O1b2 S1 O4s . . 104.8(9) 100.8(9) 106.3(9)
O2s S1 O3s . . 110.62(8) 110.08(8) 111.03(8)
O2s S1 O4s . . 111.3(9) 109.7(9) 112.0(9)
O3s S1 O4s . . 110.4(10) 106.2(10) 112.2(10)
Fe1 O1b1 S1 . . 150.3(4) 145.7(6) 152.5(3)
Fe1 O1b2 S1 . . 148.9(4) 143.7(5) 150.8(2)
Fe1 O5w1 H1o5w1 . . 120.0(15) 117.9(14) 120.9(16)
Fe1 O5w1 H2o5w1 . . 128.4(15) 127.6(16) 130.1(13)
H1o5w1 O5w1 H2o5w1 . . 111(2) 111(2) 111(2)
Fe1 O5w2 H1o5w2 . . 113.9(14) 113.0(13) 114.2(15)
Fe1 O5w2 H2o5w2 . . 125.6(16) 124.3(14) 126.2(18)
H1o5w2 O5w2 H2o5w2 . . 108.4(19) 108.4(19) 108.4(19)
Fe1 O6w H1o6w . . 115.5(12) 113.0(12) 118.3(12)
Fe1 O6w H2o6w . . 127.1(10) 121.9(9) 131.5(10)
H1o6w O6w H2o6w . . 114.4(15) 114.4(16) 114.4(16)
C1 N1 H1n1 . . 119.0(17) 118.7(17) 119.3(17)
C1 N1 H1n1 . 2_6555 119.0(17) 118.7(17) 119.3(17)
C1 N1 H2n1 . . 118.1(17) 117.3(17) 118.9(17)
C1 N1 H2n1 . 2_6555 118.1(17) 117.3(17) 118.9(17)
H1n1 N1 H1n1 . 2_6555 122(2) 122(2) 122(2)
H1n1 N1 H2n1 . . 107(2) 107(2) 108(2)
H1n1 N1 H2n1 . 2_6555 41(2) 40(2) 41(2)
H1n1 N1 H2n1 2_6555 . 41(2) 40(2) 41(2)
H1n1 N1 H2n1 2_6555 2_6555 107(2) 107(2) 108(2)
H2n1 N1 H2n1 . 2_6555 124(2) 123(2) 125(2)
C3 N2 C3 . 2_6555 121.31(17) 121.2(2) 121.4(2)
C3 N2 H1n2 . . 119.34 119.31 119.38
C3 N2 H1n2 2_6555 . 119.34 119.31 119.38
N1 C1 C2 . . 121.39(13) 120.66(16) 122.13(16)
N1 C1 C2 . 2_6555 121.39(13) 120.66(16) 122.13(16)
C2 C1 C2 . 2_6555 117.22(18) 117.1(2) 117.3(2)
C1 C2 C3 . . 120.12(17) 120.03(17) 120.22(17)
C1 C2 H1c2 . . 119.94 119.89 119.98
C3 C2 H1c2 . . 119.94 119.89 119.99
N2 C3 C2 . . 120.60(18) 120.56(17) 120.65(17)
N2 C3 H1c3 . . 119.7 119.68 119.72
C2 C3 H1c3 . . 119.7 119.67 119.72
N1 H1n1 H2n1 . 2_6555 70(3) 69(3) 70(3)
N1 H2n1 H1n1 . 2_6555 70(3) 69(3) 70(3)

loop_
_geom_bond_atom_site_label_1
_geom_bond_atom_site_label_2
_geom_bond_site_ssg_symmetry_2
_geom_bond_distance_av
_geom_bond_distance_min
_geom_bond_distance_max
Fe1 O1b1 . 1.937(6) 1.926(9) 1.950(9)
Fe1 O1b1 2_7555 1.937(6) 1.926(9) 1.950(9)
Fe1 O1b2 . 1.929(6) 1.904(9) 1.937(9)
Fe1 O1b2 2_7555 1.929(6) 1.904(9) 1.937(9)
Fe1 O5w1 . 2.012(7) 2.002(10) 2.028(10)
Fe1 O5w1 2_7555 2.012(7) 2.002(10) 2.028(10)
Fe1 O5w2 . 2.032(7) 2.023(11) 2.058(11)
Fe1 O5w2 2_7555 2.031(7) 2.023(11) 2.058(11)
Fe1 O6w . 2.007(6) 1.979(8) 2.036(8)
Fe1 O6w 2_7555 2.007(6) 1.978(8) 2.036(8)
S1 O1b1 . 1.493(6) 1.476(9) 1.514(9)
S1 O1b2 . 1.503(6) 1.483(8) 1.551(8)
S1 O2s . 1.462(3) 1.460(3) 1.465(3)
S1 O3s . 1.4612(14) 1.4518(14) 1.4746(14)
S1 O4s . 1.47(2) 1.47(3) 1.48(3)
O5w1 H1o5w1 . 0.801(18) 0.80(2) 0.80(2)
O5w1 H2o5w1 . 0.801(16) 0.801(18) 0.801(18)
O5w2 H1o5w2 . 0.801(14) 0.801(16) 0.801(16)
O5w2 H2o5w2 . 0.801(11) 0.801(12) 0.801(12)
O6w H1o6w . 0.801(12) 0.801(12) 0.801(12)
O6w H2o6w . 0.801(13) 0.801(13) 0.801(13)
N1 C1 . 1.328(3) 1.322(3) 1.335(3)
N1 H1n1 . 0.87(2) 0.87(2) 0.87(2)
N1 H1n1 2_6555 0.87(2) 0.87(2) 0.87(2)
N1 H2n1 . 0.87(2) 0.86(2) 0.88(2)
N1 H2n1 2_6555 0.87(2) 0.86(2) 0.88(2)
N2 C3 . 1.349(3) 1.348(3) 1.350(3)
N2 C3 2_6555 1.349(3) 1.348(3) 1.350(3)
N2 H1n2 . 0.9(17) 0.9(17) 0.9(17)
C1 C2 . 1.413(3) 1.410(4) 1.416(4)
C1 C2 2_6555 1.413(3) 1.410(4) 1.416(4)
C2 C3 . 1.358(3) 1.358(3) 1.358(3)
C2 H1c2 . 1.0(13) 1.0(13) 1.0(13)
C3 H1c3 . 1.0(14) 1.0(14) 1.0(14)
H1n1 H2n1 2_6555 0.61(4) 0.60(4) 0.61(4)

loop_
_restr_distance_atom_site_label_1
_restr_distance_atom_site_label_2
_restr_distance_target
_restr_distance_target_weight_param
N1 H1n1 0.87 0.001
N1 H2n1 0.87 0.001

loop_
_restr_equal_distance_atom_site_label_1
_restr_equal_distance_atom_site_label_2
_restr_equal_distance_class_class_id
_restr_equal_distance_class_target_weight_param
O6w H1o6w 1 0.001
O6w H2o6w 1 0.001
O5w1 H1o5w1 1 0.001
O5w1 H2o5w1 1 0.001
O5w2 H1o5w2 1 0.001
O5w2 H2o5w2 1 0.001

loop_
_jana_atom_site_displace_legendre_atom_site_label
_jana_atom_site_displace_legendre_axis
_jana_atom_site_displace_legendre_param_order
_jana_atom_site_displace_legendre_param_coeff
O5w1 x 1 0.0040(2)
O5w1 y 1 0.00354(13)
O5w1 z 1 0.0018(3)
O5w1 x 2 0.0008(10)
O5w1 y 2 -0.0029(5)
O5w1 z 2 0.0077(11)
O5w2 x 1 0.00108(19)
O5w2 y 1 -0.00224(11)
O5w2 z 1 0.0009(3)
O5w2 x 2 0.0054(12)
O5w2 y 2 0.0028(3)
O5w2 z 2 0.0056(10)
H1o5w1 x 1 0.0040(2)
H1o5w1 y 1 0.00354(13)
H1o5w1 z 1 0.0018(3)
H1o5w1 x 2 0.0008(10)
H1o5w1 y 2 -0.0029(5)
H1o5w1 z 2 0.0077(11)
H2o5w1 x 1 0.0040(2)
H2o5w1 y 1 0.00354(13)
H2o5w1 z 1 0.0018(3)
H2o5w1 x 2 0.0008(10)
H2o5w1 y 2 -0.0029(5)
H2o5w1 z 2 0.0077(11)
H1o5w2 x 1 0.00108(19)
H1o5w2 y 1 -0.00224(11)
H1o5w2 z 1 0.0009(3)
H1o5w2 x 2 0.0054(12)
H1o5w2 y 2 0.0028(3)
H1o5w2 z 2 0.0056(10)
H2o5w2 x 1 0.00108(19)
H2o5w2 y 1 -0.00224(11)
H2o5w2 z 1 0.0009(3)
H2o5w2 x 2 0.0054(12)
H2o5w2 y 2 0.0028(3)
H2o5w2 z 2 0.0056(10)

loop_
_jana_atom_site_displace_xharm_site_label
_jana_atom_site_displace_xharm_axis
_jana_atom_site_displace_xharm_param_order
_jana_atom_site_displace_xharm_param_coeff
O1b1 x 1 0.00097(19)
O1b1 y 1 0.00152(14)
O1b1 z 1 -0.0022(4)
O1b1 x 2 -0.0024(8)
O1b1 y 2 -0.0005(5)
O1b1 z 2 -0.0011(14)
O1b2 x 1 -0.00114(18)
O1b2 y 1 -0.00498(12)
O1b2 z 1 0.0001(3)
O1b2 x 2 -0.0013(7)
O1b2 y 2 -0.0012(4)
O1b2 z 2 0.0016(13)
O6w x 1 -0.01402(16)
O6w y 1 0.00602(12)
O6w z 1 -0.02735(14)
O6w x 2 0.00064(8)
O6w y 2 0.00204(6)
O6w z 2 0.00154(8)
O6w x 3 -0.0041(2)
O6w y 3 0.0015(2)
O6w z 3 -0.0060(2)
O6w x 4 0.0005(4)
O6w y 4 0.0000(3)
O6w z 4 0.0014(4)
O4s x 1 -0.0115(8)
O4s y 1 -0.0005(7)
O4s z 1 -0.0191(15)
O4s x 2 0.00143(11)
O4s y 2 -0.00195(6)
O4s z 2 0.00569(18)
O4s x 3 -0.0058(11)
O4s y 3 -0.0025(9)
O4s z 3 -0.008(2)
O4s x 4 -0.0028(13)
O4s y 4 0.0003(11)
O4s z 4 -0.005(2)
H1o6w x 1 -0.01402(16)
H1o6w y 1 0.00602(12)
H1o6w z 1 -0.02735(14)
H1o6w x 2 0.00064(8)
H1o6w y 2 0.00204(6)
H1o6w z 2 0.00154(8)
H1o6w x 3 -0.0041(2)
H1o6w y 3 0.0015(2)
H1o6w z 3 -0.0060(2)
H1o6w x 4 0.0005(4)
H1o6w y 4 0.0000(3)
H1o6w z 4 0.0014(4)
H2o6w x 1 -0.01402(16)
H2o6w y 1 0.00602(12)
H2o6w z 1 -0.02735(14)
H2o6w x 2 0.00064(8)
H2o6w y 2 0.00204(6)
H2o6w z 2 0.00154(8)
H2o6w x 3 -0.0041(2)
H2o6w y 3 0.0015(2)
H2o6w z 3 -0.0060(2)
H2o6w x 4 0.0005(4)
H2o6w y 4 0.0000(3)
H2o6w z 4 0.0014(4)

loop_
_jana_atom_site_u_xharm_atom_site_label
_jana_atom_site_u_xharm_tens_elem
_jana_atom_site_u_xharm_param_order
_jana_atom_site_u_xharm_param_coeff
O6w U11 1 0.0007(8)
O6w U22 1 -0.0079(8)
O6w U33 1 0.0027(6)
O6w U12 1 0.0044(6)
O6w U13 1 0.0014(5)
O6w U23 1 0.0007(6)
O6w U11 2 0.0090(11)
O6w U22 2 0.0044(9)
O6w U33 2 0.0120(9)
O6w U12 2 -0.0060(9)
O6w U13 2 0.0102(9)
O6w U23 2 -0.0071(9)
O4s U11 1 -0.011(2)
O4s U22 1 -0.0004(17)
O4s U33 1 -0.0035(19)
O4s U12 1 -0.0045(16)
O4s U13 1 -0.0054(14)
O4s U23 1 -0.0020(14)
O4s U11 2 -0.001(3)
O4s U22 2 0.0010(11)
O4s U33 2 0.004(3)
O4s U12 2 -0.0013(17)
O4s U13 2 0.002(2)
O4s U23 2 -0.0025(18)

_cod_database_fobs_code 2108551
